data_2008844
loop_
_publ_author_name
'Jacques Barbier'

_publ_section_title
;
 Tetragonal Ni~4.35~As~3~O~11.7~(OH)~0.3~
;
_journal_issue 8
_journal_name_full 'Acta Crystallographica Section C'
_journal_page_first IUC9900080
_journal_paper_doi 10.1107/S0108270199099114
_journal_volume 55
_journal_year 1999
_chemical_formula_iupac 'Ni4.35 As3 O11.7 (O H)0.3'
_chemical_formula_moiety 'As3 Ni4.35 O12'
_chemical_formula_structural 'As3 Ni4.35 O12'
_chemical_formula_sum 'As3 Ni4.35 O12'
_chemical_formula_weight 672.15
_chemical_name_common 'nickel arsenate'
_chemical_name_systematic 'nickel arsenate'
_space_group_IT_number 122
_symmetry_cell_setting tetragonal
_symmetry_space_group_name_Hall 'I -4 2bw'
_symmetry_space_group_name_H-M 'I -4 2 d'
_audit_creation_method SHELXL
_cell_angle_alpha 90.00
_cell_angle_beta 90.00
_cell_angle_gamma 90.00
_cell_formula_units_Z 4
_cell_length_a 6.7810(10)
_cell_length_b 6.7810(10)
_cell_length_c 18.835(4)
_cell_measurement_reflns_used 25
_cell_measurement_temperature 293(2)
_cell_measurement_theta_max 45.0
_cell_measurement_theta_min 12.9
_cell_volume 866.1(3)
_computing_cell_refinement SHELXTL-Plus
_computing_data_collection 'SHELXTL-Plus (Sheldrick, 1991)'
_computing_data_reduction SHELXTL-Plus
_computing_molecular_graphics 'XP in SHELXL93'
_computing_publication_material SHELXL93
_computing_structure_refinement 'SHELXL93 (Sheldrick, 1993)'
_computing_structure_solution 'SHELXS86 (Sheldrick, 1990)'
_diffrn_ambient_temperature 293(2)
_diffrn_measurement_device 'Siemens R3m/V'
_diffrn_measurement_method 'scintillation counter'
_diffrn_radiation_monochromator graphite
_diffrn_radiation_source 'fine-focus sealed tube'
_diffrn_radiation_type AgK\a
_diffrn_radiation_wavelength 0.56086
_diffrn_reflns_av_R_equivalents 0.0377
_diffrn_reflns_av_sigmaI/netI 0.0504
_diffrn_reflns_limit_h_max 13
_diffrn_reflns_limit_h_min 0
_diffrn_reflns_limit_k_max 13
_diffrn_reflns_limit_k_min 0
_diffrn_reflns_limit_l_max 38
_diffrn_reflns_limit_l_min -38
_diffrn_reflns_number 4170
_diffrn_reflns_theta_max 35.09
_diffrn_reflns_theta_min 2.52
_diffrn_standards_decay_% 0
_diffrn_standards_interval_count 100
_diffrn_standards_number 3
_exptl_absorpt_coefficient_mu 10.882
_exptl_absorpt_correction_T_max 0.284
_exptl_absorpt_correction_T_min 0.227
_exptl_absorpt_correction_type psi-scan
_exptl_absorpt_process_details 'SHELXTL-Plus (Sheldrick, 1991)'
_exptl_crystal_colour 'light yellow'
_exptl_crystal_density_diffrn 5.155
_exptl_crystal_density_meas ?
_exptl_crystal_description 'irregular prism'
_exptl_crystal_F_000 1267
_exptl_crystal_size_max 0.12
_exptl_crystal_size_mid 0.1
_exptl_crystal_size_min 0.1
_refine_diff_density_max 1.129
_refine_diff_density_min -1.352
_refine_ls_abs_structure_details 'Flack (1983)'
_refine_ls_abs_structure_Flack 0.02(2)
_refine_ls_extinction_method none
_refine_ls_goodness_of_fit_all 0.896
_refine_ls_goodness_of_fit_obs 0.954
_refine_ls_matrix_type full
_refine_ls_number_parameters 48
_refine_ls_number_reflns 1954
_refine_ls_number_restraints 0
_refine_ls_restrained_S_all 0.943
_refine_ls_restrained_S_obs 0.954
_refine_ls_R_factor_all 0.041
_refine_ls_R_factor_obs 0.029
_refine_ls_shift/esd_max <0.001
_refine_ls_shift/esd_mean 0.000
_refine_ls_structure_factor_coef Fsqd
_refine_ls_weighting_details 'w = 1/[\s^2^(Fo^2^)+(0.0214P)^2^] where P = (Fo^2^+2Fc^2^)/3'
_refine_ls_weighting_scheme calc
_refine_ls_wR_factor_all 0.055
_refine_ls_wR_factor_obs 0.051
_reflns_number_observed 1607
_reflns_number_total 1956
_reflns_observed_criterion >2sigma(I)
_cod_data_source_file qb0098.cif
_cod_data_source_block IUC9900080
_cod_depositor_comments
;
The following automatic conversions were performed:

'_exptl_crystal_density_meas' value 'not measured' was changed to '?'
- the value is perceived as not measured.

Automatic conversion script
Id: cif_fix_values 3008 2015-01-20 13:52:24Z robertas 

The following automatic conversions were performed:

'_refine_ls_weighting_scheme' value 'calc w =
1/[\s^2^(Fo^2^)+(0.0214P)^2^] where P = (Fo^2^+2Fc^2^)/3' was changed
to 'calc'. New tag '_refine_ls_weighting_details' was created. The
value of the new tag was set to 'w = 1/[\s^2^(Fo^2^)+(0.0214P)^2^]
where P = (Fo^2^+2Fc^2^)/3'.

Automatic conversion script
Id: cif_fix_values 3143 2015-03-26 13:38:13Z robertas 
;
_cod_database_code 2008844

loop_
_symmetry_equiv_pos_as_xyz
'x, y, z'
'-x, -y, z'
'y, -x, -z'
'-y, x, -z'
'-x+1/2, y, -z+3/4'
'x+1/2, -y, -z+3/4'
'-y+1/2, -x, z+3/4'
'y+1/2, x, z+3/4'
'x+1/2, y+1/2, z+1/2'
'-x+1/2, -y+1/2, z+1/2'
'y+1/2, -x+1/2, -z+1/2'
'-y+1/2, x+1/2, -z+1/2'
'-x+1, y+1/2, -z+5/4'
'x+1, -y+1/2, -z+5/4'
'-y+1, -x+1/2, z+5/4'
'y+1, x+1/2, z+5/4'

loop_
_atom_site_aniso_label
_atom_site_aniso_U_11
_atom_site_aniso_U_22
_atom_site_aniso_U_33
_atom_site_aniso_U_12
_atom_site_aniso_U_13
_atom_site_aniso_U_23
As1 0.00528(12) 0.00432(11) 0.00528(10) 0.000 0.000 0.00003(10)
As2 0.00405(10) 0.00405(10) 0.00535(14) 0.000 0.000 0.000
Ni1 0.00595(14) 0.00549(13) 0.00614(14) 0.000 0.000 0.00002(13)
Ni2 0.0065(2) 0.0058(2) 0.00592(13) -0.00066(15) 0.000 0.000
Ni3 0.0166(6) 0.0166(6) 0.0154(9) 0.000 0.000 0.000
O1 0.0103(7) 0.0055(6) 0.0088(6) 0.0008(5) -0.0030(5) -0.0022(5)
O2 0.0077(6) 0.0078(6) 0.0071(5) -0.0010(6) -0.0022(6) -0.0019(4)
O3 0.0090(7) 0.0053(6) 0.0100(6) -0.0017(5) 0.0019(5) -0.0001(5)

loop_
_atom_site_label
_atom_site_fract_x
_atom_site_fract_y
_atom_site_fract_z
_atom_site_U_iso_or_equiv
_atom_site_thermal_displace_type
_atom_site_calc_flag
_atom_site_refinement_flags
_atom_site_occupancy
_atom_site_disorder_group
_atom_site_type_symbol
As1 -0.34438(5) 0.2500 0.1250 0.00496(5) Uani d S 1 . As
As2 0.0000 0.0000 0.0000 0.00448(7) Uani d S 1 . As
Ni1 0.24671(7) 0.2500 0.1250 0.00586(6) Uani d S 1 . Ni
Ni2 0.0000 0.0000 0.22791(2) 0.00610(6) Uani d S 1 . Ni
Ni3 0.0000 0.0000 0.5000 0.0162(5) Uani d SP 0.356(3) . Ni
O1 0.0542(3) 0.2080(3) 0.04487(9) 0.0082(3) Uani d . 1 . O
O2 0.4911(3) 0.2030(3) 0.05889(8) 0.0076(3) Uani d . 1 . O
O3 0.7763(3) 0.4555(3) 0.09951(9) 0.0081(3) Uani d . 1 . O

loop_
_atom_type_symbol
_atom_type_description
_atom_type_scat_dispersion_real
_atom_type_scat_dispersion_imag
_atom_type_scat_source
O O 0.0056 0.0036 'International Tables Vol C Tables 4.2.6.8 and 6.1.1.4'
Ni Ni 0.3147 0.7232 'International Tables Vol C Tables 4.2.6.8 and 6.1.1.4'
As As 0.2758 1.3314 'International Tables Vol C Tables 4.2.6.8 and 6.1.1.4'

loop_
_geom_angle_atom_site_label_1
_geom_angle_atom_site_label_2
_geom_angle_atom_site_label_3
_geom_angle_site_symmetry_1
_geom_angle_site_symmetry_3
_geom_angle
O3 As1 O3 1_455 14_354 121.93(12)
O3 As1 O2 1_455 14_354 111.81(8)
O3 As1 O2 14_354 14_354 105.34(9)
O3 As1 O2 1_455 1_455 105.34(9)
O3 As1 O2 14_354 1_455 111.81(8)
O2 As1 O2 14_354 1_455 98.10(13)
O3 As1 Ni1 1_455 1_455 119.04(6)
O3 As1 Ni1 14_354 1_455 119.04(6)
O2 As1 Ni1 14_354 1_455 49.05(7)
O2 As1 Ni1 1_455 1_455 49.05(7)
O1 As2 O1 4 . 104.57(5)
O1 As2 O1 4 3 119.80(12)
O1 As2 O1 . 3 104.57(5)
O1 As2 O1 4 2 104.57(5)
O1 As2 O1 . 2 119.80(12)
O1 As2 O1 3 2 104.57(5)
O1 Ni1 O1 . 14_454 99.28(11)
O1 Ni1 O3 . 2_665 85.03(7)
O1 Ni1 O3 14_454 2_665 89.35(7)
O1 Ni1 O3 . 13_544 89.35(7)
O1 Ni1 O3 14_454 13_544 85.03(7)
O3 Ni1 O3 2_665 13_544 171.32(10)
O1 Ni1 O2 . 14_454 167.89(7)
O1 Ni1 O2 14_454 14_454 92.62(7)
O3 Ni1 O2 2_665 14_454 92.91(7)
O3 Ni1 O2 13_544 14_454 93.95(7)
O1 Ni1 O2 . . 92.62(7)
O1 Ni1 O2 14_454 . 167.89(7)
O3 Ni1 O2 2_665 . 93.95(7)
O3 Ni1 O2 13_544 . 92.91(7)
O2 Ni1 O2 14_454 . 75.59(9)
O1 Ni1 As1 . 1_655 130.36(5)
O1 Ni1 As1 14_454 1_655 130.36(5)
O3 Ni1 As1 2_665 1_655 94.34(5)
O3 Ni1 As1 13_544 1_655 94.34(5)
O2 Ni1 As1 14_454 1_655 37.80(5)
O2 Ni1 As1 . 1_655 37.80(5)
O2 Ni2 O2 16_444 15_454 84.18(9)
O2 Ni2 O1 16_444 13_444 104.24(8)
O2 Ni2 O1 15_454 13_444 93.63(7)
O2 Ni2 O1 16_444 14_454 93.63(7)
O2 Ni2 O1 15_454 14_454 104.24(8)
O1 Ni2 O1 13_444 14_454 155.94(10)
O2 Ni2 O3 16_444 14_354 172.35(7)
O2 Ni2 O3 15_454 14_354 91.55(7)
O1 Ni2 O3 13_444 14_354 82.31(7)
O1 Ni2 O3 14_454 14_354 81.25(7)
O2 Ni2 O3 16_444 13_544 91.55(7)
O2 Ni2 O3 15_454 13_544 172.35(7)
O1 Ni2 O3 13_444 13_544 81.25(7)
O1 Ni2 O3 14_454 13_544 82.31(7)
O3 Ni2 O3 14_354 13_544 93.38(10)
O2 Ni3 O2 11_455 10 103.44(3)
O2 Ni3 O2 11_455 12_545 122.34(8)
O2 Ni3 O2 10 12_545 103.44(3)
O2 Ni3 O2 11_455 9_445 103.44(3)
O2 Ni3 O2 10 9_445 122.34(8)
O2 Ni3 O2 12_545 9_445 103.44(3)
As2 O1 Ni1 . . 129.42(10)
As2 O1 Ni2 . 13_454 131.42(10)
Ni1 O1 Ni2 . 13_454 97.81(7)
As1 O2 Ni2 1_655 7_554 130.49(11)
As1 O2 Ni1 1_655 . 93.15(7)
Ni2 O2 Ni1 7_554 . 124.44(10)
As1 O2 Ni3 1_655 9_554 99.88(8)
Ni2 O2 Ni3 7_554 9_554 103.17(6)
Ni1 O2 Ni3 . 9_554 100.01(8)
As1 O3 Ni1 1_655 2_665 134.29(10)
As1 O3 Ni2 1_655 13_554 131.23(9)
Ni1 O3 Ni2 2_665 13_554 94.38(7)

loop_
_geom_bond_atom_site_label_1
_geom_bond_atom_site_label_2
_geom_bond_site_symmetry_2
_geom_bond_distance
_geom_bond_publ_flag
As1 O3 1_455 1.686(2) ?
As1 O3 14_354 1.686(2) ?
As1 O2 14_354 1.702(2) ?
As1 O2 1_455 1.702(2) ?
As2 O1 4 1.685(2) ?
As2 O1 . 1.685(2) ?
As2 O1 3 1.685(2) ?
As2 O1 2 1.685(2) ?
Ni1 O1 . 2.016(2) ?
Ni1 O1 14_454 2.016(2) ?
Ni1 O3 2_665 2.060(2) ?
Ni1 O3 13_544 2.060(2) ?
Ni1 O2 14_454 2.097(2) ?
Ni1 O2 . 2.097(2) ?
Ni2 O2 16_444 2.055(2) ?
Ni2 O2 15_454 2.055(2) ?
Ni2 O1 13_444 2.059(2) ?
Ni2 O1 14_454 2.059(2) ?
Ni2 O3 14_354 2.126(2) ?
Ni2 O3 13_544 2.126(2) ?
Ni3 O2 11_455 2.300(2) ?
Ni3 O2 10 2.300(2) ?
Ni3 O2 12_545 2.300(2) ?
Ni3 O2 9_445 2.300(2) ?
O1 Ni2 13_454 2.059(2) ?
O2 As1 1_655 1.702(2) ?
O2 Ni2 7_554 2.055(2) ?
O2 Ni3 9_554 2.300(2) ?
O3 As1 1_655 1.686(2) ?
O3 Ni1 2_665 2.060(2) ?
O3 Ni2 13_554 2.126(2) ?
